data_2022013
loop_
_publ_author_name
'Jha, Kunal Kumar'
'Gruza, Barbara'
'Kumar, Prashant'
'Chodkiewicz, Michal Leszek'
'Dominiak, Paulina Maria'

_publ_section_title
;
 TAAM: a reliable and user friendly tool for hydrogen-atom location using
 routine X-ray diffraction data
;
_journal_issue 3
_journal_name_full 'Acta Crystallographica Section B Structural Science, Crystal Engineering and Materials'
_journal_paper_doi 10.1107/S2052520620002917
_journal_volume 76
_journal_year 2020
_chemical_absolute_configuration unk
_chemical_formula_moiety 'C11 H12 N2 O2, C H2 O2'
_chemical_formula_sum 'C12 H14 N2 O4'
_chemical_formula_weight 250.26
_space_group_crystal_system orthorhombic
_space_group_IT_number 19
_space_group_name_Hall 'P 2ac 2ab'
_space_group_name_H-M_alt 'P 21 21 21'
_symmetry_Int_Tables_number 19
_audit_creation_date 2019-09-26
_audit_creation_method
;
Olex2 1.2
(compiled 2018.05.29 svn.r3508 for OlexSys, GUI svn.r5506)
;
_cell_angle_alpha 90
_cell_angle_beta 90
_cell_angle_gamma 90
_cell_formula_units_Z 4
_cell_length_a 5.2951(3)
_cell_length_b 8.1213(4)
_cell_length_c 27.256(2)
_cell_measurement_temperature 100
_cell_volume 1172.09(12)
_computing_molecular_graphics 'Olex2 (Dolomanov et al., 2009)'
_computing_publication_material 'Olex2 (Dolomanov et al., 2009)'
_computing_structure_refinement 'olex2.refine (Bourhis et al., 2015)'
_diffrn_ambient_temperature 100
_diffrn_measured_fraction_theta_full 0.9665
_diffrn_measured_fraction_theta_max 0.9665
_diffrn_measurement_device_type
;
Bruker SMART 1000 CCD Detector at DESY
HASYLAB beamline F1
on kappa axis diffractometer
;
_diffrn_radiation_type Synchrotron
_diffrn_radiation_wavelength 0.54
_diffrn_reflns_av_R_equivalents 0.0000
_diffrn_reflns_av_unetI/netI 0.0380
_diffrn_reflns_limit_h_max 14
_diffrn_reflns_limit_h_min 0
_diffrn_reflns_limit_k_max 22
_diffrn_reflns_limit_k_min 0
_diffrn_reflns_limit_l_max 65
_diffrn_reflns_limit_l_min 0
_diffrn_reflns_number 12304
_diffrn_reflns_theta_full 26.4862
_diffrn_reflns_theta_max 26.49
_diffrn_reflns_theta_min 1.49
_exptl_absorpt_coefficient_mu 0.108
_exptl_crystal_density_diffrn 1.4181
_exptl_crystal_F_000 528.3102
_refine_diff_density_max 0.1461
_refine_diff_density_min -0.1650
_refine_diff_density_rms 0.0385
_refine_ls_d_res_high 0.7968
_refine_ls_d_res_low 13.6280
_refine_ls_goodness_of_fit_ref 1.0996
_refine_ls_hydrogen_treatment refall
_refine_ls_matrix_type full
_refine_ls_number_constraints 0
_refine_ls_number_parameters 289
_refine_ls_number_reflns 1413
_refine_ls_number_restraints 0
_refine_ls_restrained_S_all 1.0996
_refine_ls_R_factor_all 0.0204
_refine_ls_R_factor_gt 0.0201
_refine_ls_shift/su_max 0.0009
_refine_ls_shift/su_mean 0.0002
_refine_ls_structure_factor_coef Fsqd
_refine_ls_weighting_details 'w=1/[\s^2^(Fo^2^)+(0.0362P)^2^] where P=(Fo^2^+2Fc^2^)/3'
_refine_ls_weighting_scheme calc
_refine_ls_wR_factor_gt 0.0484
_refine_ls_wR_factor_ref 0.0485
_reflns_Friedel_coverage 0.0
_reflns_limit_h_max 6
_reflns_limit_h_min 0
_reflns_limit_k_max 10
_reflns_limit_k_min 0
_reflns_limit_l_max 34
_reflns_limit_l_min 0
_reflns_number_gt 1384
_reflns_number_total 1413
_reflns_threshold_expression I>=2u(I)
_cod_data_source_file 44_TAAM_ANIS_0.8.cif
_cod_data_source_block 44_TAAM_ANIS_0.8
_cod_original_cell_volume 1172.09(10)
_cod_original_sg_symbol_Hall ' P 2ac 2ab'
_cod_database_code 2022013
_olex2_refinement_description
;
;
_olex2_submission_special_instructions 'No special instructions were received'

loop_
_space_group_symop_id
_space_group_symop_operation_xyz
1 x,y,z
2 x+1/2,-y+1/2,-z
3 -x,y+1/2,-z+1/2
4 -x+1/2,-y,z+1/2

loop_
_atom_site_label
_atom_site_type_symbol
_atom_site_fract_x
_atom_site_fract_y
_atom_site_fract_z
_atom_site_U_iso_or_equiv
_atom_site_adp_type
_atom_site_occupancy
_atom_site_refinement_flags_posn
O(13 O 0.05013(13) 0.29890(9) 0.80593(3) 0.01457(16) Uani 1.000000 .
O(14 O 0.44510(14) 0.36803(8) 0.78501(3) 0.01578(16) Uani 1.000000 .
N(1) N 0.83297(18) 0.17967(11) 0.95223(3) 0.01712(19) Uani 1.000000 .
H(1) H 0.978(4) 0.151(2) 0.9734(6) 0.037(5) Uani 1.000000 .
N(15 N 0.63040(16) 0.06728(12) 0.79508(4) 0.01314(17) Uani 1.000000 .
H(1a H 0.636(3) 0.032(3) 0.7613(9) 0.033(5) Uani 1.000000 .
H(1b H 0.743(4) 0.159(2) 0.8016(7) 0.036(5) Uani 1.000000 .
H(1c H 0.720(4) -0.032(2) 0.8126(7) 0.033(5) Uani 1.000000 .
C(2) C 0.71156(19) 0.06742(12) 0.92276(4) 0.0155(2) Uani 1.000000 .
H(2) H 0.779(3) -0.053(2) 0.9181(7) 0.038(4) Uani 1.000000 .
C(3) C 0.50657(18) 0.13874(11) 0.90042(3) 0.01216(19) Uani 1.000000 .
C(4) C 0.33295(19) 0.43974(12) 0.91039(4) 0.0146(2) Uani 1.000000 .
H(4) H 0.171(3) 0.4243(19) 0.8870(5) 0.036(5) Uani 1.000000 .
C(5) C 0.3817(2) 0.58763(13) 0.93407(4) 0.0173(2) Uani 1.000000 .
H(5) H 0.260(4) 0.695(2) 0.9278(7) 0.047(5) Uani 1.000000 .
C(6) C 0.5933(2) 0.60671(13) 0.96514(4) 0.0184(2) Uani 1.000000 .
H(6) H 0.633(4) 0.7234(18) 0.9834(6) 0.037(4) Uani 1.000000 .
C(7) C 0.7592(2) 0.47691(13) 0.97337(4) 0.0171(2) Uani 1.000000 .
H(7) H 0.927(4) 0.486(2) 0.9989(6) 0.041(4) Uani 1.000000 .
C(8) C 0.70763(18) 0.32773(12) 0.94966(4) 0.0142(2) Uani 1.000000 .
C(9) C 0.49866(17) 0.30627(12) 0.91778(3) 0.01198(19) Uani 1.000000 .
C(10 C 0.32943(18) 0.05251(11) 0.86607(4) 0.01335(19) Uani 1.000000 .
H(1d H 0.355(3) -0.0806(19) 0.8710(6) 0.035(4) Uani 1.000000 .
H(1e H 0.132(3) 0.0827(18) 0.8749(5) 0.023(4) Uani 1.000000 .
C(11 C 0.36417(17) 0.09287(12) 0.81126(4) 0.01171(19) Uani 1.000000 .
H(11 H 0.244(3) 0.0117(18) 0.7899(6) 0.025(4) Uani 1.000000 .
C(12 C 0.28390(19) 0.26902(11) 0.79903(4) 0.0119(2) Uani 1.000000 .
O(16 O -0.2138(2) 0.78692(10) 0.84557(3) 0.0308(2) Uani 1.000000 .
O(17 O -0.04587(17) 0.59699(10) 0.79738(3) 0.02096(17) Uani 1.000000 .
C(18 C -0.1638(2) 0.64389(12) 0.83603(4) 0.0192(2) Uani 1.000000 .
H(18 H -0.227(4) 0.548(2) 0.8626(8) 0.058(6) Uani 1.000000 .
H(17 H -0.002(4) 0.470(3) 0.7984(7) 0.048(6) Uani 1.000000 .

loop_
_atom_site_aniso_label
_atom_site_aniso_U_11
_atom_site_aniso_U_22
_atom_site_aniso_U_33
_atom_site_aniso_U_12
_atom_site_aniso_U_13
_atom_site_aniso_U_23
O(13 0.0111(3) 0.0113(3) 0.0213(4) 0.0021(3) 0.0002(3) -0.0016(3)
O(14 0.0141(3) 0.0128(3) 0.0204(4) 0.0013(3) 0.0009(3) 0.0042(3)
N(1) 0.0149(4) 0.0205(4) 0.0159(4) 0.0044(4) -0.0024(3) 0.0010(3)
H(1) 0.039(11) 0.047(12) 0.023(9) 0.015(11) -0.009(10) 0.001(9)
N(15 0.0126(4) 0.0117(4) 0.0152(4) 0.0018(4) 0.0011(3) -0.0023(3)
H(1a 0.020(9) 0.044(12) 0.034(13) 0.007(9) 0.003(9) -0.010(11)
H(1b 0.038(12) 0.022(11) 0.048(14) 0.001(11) -0.000(11) -0.011(10)
H(1c 0.026(11) 0.018(10) 0.055(14) -0.004(10) -0.002(10) -0.007(10)
C(2) 0.0161(5) 0.0165(4) 0.0140(5) 0.0042(4) 0.0004(4) 0.0018(3)
H(2) 0.036(10) 0.022(9) 0.057(12) 0.003(9) 0.009(9) 0.005(8)
C(3) 0.0128(4) 0.0123(4) 0.0114(4) 0.0016(3) 0.0007(3) 0.0004(3)
C(4) 0.0148(4) 0.0127(4) 0.0161(4) 0.0017(4) -0.0006(4) -0.0008(3)
H(4) 0.038(11) 0.038(9) 0.034(10) 0.018(10) -0.032(9) -0.016(8)
C(5) 0.0192(5) 0.0133(4) 0.0195(5) 0.0011(4) 0.0008(4) -0.0015(4)
H(5) 0.045(11) 0.034(11) 0.060(13) -0.016(11) 0.010(10) -0.018(9)
C(6) 0.0209(5) 0.0165(5) 0.0179(4) -0.0045(4) 0.0021(4) -0.0028(4)
H(6) 0.050(10) 0.018(9) 0.043(11) 0.008(9) -0.006(9) -0.012(7)
C(7) 0.0163(4) 0.0209(5) 0.0142(5) -0.0048(4) -0.0002(4) -0.0024(4)
H(7) 0.044(11) 0.042(10) 0.037(11) -0.010(10) -0.010(10) -0.008(9)
C(8) 0.0125(4) 0.0170(4) 0.0132(4) -0.0001(4) 0.0001(4) -0.0006(3)
C(9) 0.0119(4) 0.0126(4) 0.0115(4) 0.0005(4) 0.0001(3) -0.0005(3)
C(10 0.0142(5) 0.0118(4) 0.0141(4) -0.0013(4) 0.0016(4) 0.0013(3)
H(1d 0.050(11) 0.021(9) 0.034(9) -0.002(9) -0.008(9) 0.018(7)
H(1e 0.017(8) 0.035(8) 0.018(8) 0.017(8) -0.004(7) -0.016(7)
C(11 0.0123(4) 0.0089(4) 0.0139(4) 0.0008(3) -0.0002(3) -0.0003(3)
H(11 0.026(8) 0.017(8) 0.033(10) 0.002(7) -0.009(8) -0.008(7)
C(12 0.0115(4) 0.0117(4) 0.0126(4) 0.0014(3) -0.0003(3) -0.0003(3)
O(16 0.0502(6) 0.0142(3) 0.0282(4) 0.0141(4) -0.0005(4) -0.0014(3)
O(17 0.0258(4) 0.0153(3) 0.0218(4) 0.0033(3) 0.0027(3) 0.0038(3)
C(18 0.0243(5) 0.0113(4) 0.0219(5) 0.0061(4) 0.0000(4) 0.0013(4)
H(18 0.050(12) 0.037(11) 0.086(17) 0.013(11) 0.015(13) 0.018(11)
H(17 0.034(12) 0.072(17) 0.037(12) 0.008(13) -0.002(10) 0.021(13)

loop_
_atom_type_symbol
_atom_type_description
_atom_type_scat_dispersion_real
_atom_type_scat_dispersion_imag
_atom_type_scat_source
_atom_type_scat_dispersion_source
C C 0.00347 0.00161 'Clementi & Roetti, C., At. Data Nucl. Data Tables 1974, 14, (177-478); Clementi & Raimondi, J. Chem. Phys., 1963, 38, (2686-2689)' 'Henke, Gullikson and Davis, At. Data and Nucl. Data Tables, 1993, 54, 2'
H H 0.00000 0.00000 'Clementi & Roetti, C., At. Data Nucl. Data Tables 1974, 14, (177-478); Clementi & Raimondi, J. Chem. Phys., 1963, 38, (2686-2689)' 'Henke, Gullikson and Davis, At. Data and Nucl. Data Tables, 1993, 54, 2'
N N 0.00653 0.00323 'Clementi & Roetti, C., At. Data Nucl. Data Tables 1974, 14, (177-478); Clementi & Raimondi, J. Chem. Phys., 1963, 38, (2686-2689)' 'Henke, Gullikson and Davis, At. Data and Nucl. Data Tables, 1993, 54, 2'
O O 0.01158 0.00611 'Clementi & Roetti, C., At. Data Nucl. Data Tables 1974, 14, (177-478); Clementi & Raimondi, J. Chem. Phys., 1963, 38, (2686-2689)' 'Henke, Gullikson and Davis, At. Data and Nucl. Data Tables, 1993, 54, 2'

loop_
_geom_angle_atom_site_label_1
_geom_angle_atom_site_label_2
_geom_angle_atom_site_label_3
_geom_angle
_geom_angle_site_symmetry_1
_geom_angle_site_symmetry_3
_geom_angle_publ_flag
C(2) N(1) H(1) 123.4(11) . . ?
C(8) N(1) H(1) 127.5(11) . . ?
C(8) N(1) C(2) 108.92(8) . . ?
H(1b N(15 H(1a 112.5(16) . . ?
H(1c N(15 H(1a 101.2(15) . . ?
H(1c N(15 H(1b 103.3(14) . . ?
C(11 N(15 H(1a 110.5(11) . . ?
C(11 N(15 H(1b 114.8(12) . . ?
C(11 N(15 H(1c 113.5(11) . . ?
H(2) C(2) N(1) 122.1(10) . . ?
C(3) C(2) N(1) 110.44(9) . . ?
C(3) C(2) H(2) 127.5(10) . . ?
C(9) C(3) C(2) 106.00(9) . . ?
C(10 C(3) C(2) 125.08(9) . . ?
C(10 C(3) C(9) 128.90(9) . . ?
C(5) C(4) H(4) 121.7(8) . . ?
C(9) C(4) H(4) 119.4(8) . . ?
C(9) C(4) C(5) 118.92(9) . . ?
H(5) C(5) C(4) 120.3(9) . . ?
C(6) C(5) C(4) 121.40(10) . . ?
C(6) C(5) H(5) 118.3(9) . . ?
H(6) C(6) C(5) 121.3(9) . . ?
C(7) C(6) C(5) 120.96(10) . . ?
C(7) C(6) H(6) 117.7(9) . . ?
H(7) C(7) C(6) 123.1(9) . . ?
C(8) C(7) C(6) 117.29(9) . . ?
C(8) C(7) H(7) 119.6(9) . . ?
C(7) C(8) N(1) 129.72(9) . . ?
C(9) C(8) N(1) 107.49(8) . . ?
C(9) C(8) C(7) 122.79(9) . . ?
C(4) C(9) C(3) 134.22(9) . . ?
C(8) C(9) C(3) 107.14(8) . . ?
C(8) C(9) C(4) 118.62(9) . . ?
H(1d C(10 C(3) 107.8(8) . . ?
H(1e C(10 C(3) 110.8(7) . . ?
H(1e C(10 H(1d 108.1(13) . . ?
C(11 C(10 C(3) 115.56(8) . . ?
C(11 C(10 H(1d 108.3(9) . . ?
C(11 C(10 H(1e 106.1(7) . . ?
C(10 C(11 N(15 111.72(8) . . ?
H(11 C(11 N(15 108.1(9) . . ?
H(11 C(11 C(10 108.7(9) . . ?
C(12 C(11 N(15 109.18(8) . . ?
C(12 C(11 C(10 112.16(8) . . ?
C(12 C(11 H(11 106.8(8) . . ?
O(14 C(12 O(13 126.39(9) . . ?
C(11 C(12 O(13 114.56(8) . . ?
C(11 C(12 O(14 119.02(9) . . ?
H(17 O(17 C(18 112.0(11) . . ?
O(17 C(18 O(16 124.32(10) . . ?
H(18 C(18 O(16 117.4(10) . . ?
H(18 C(18 O(17 118.2(10) . . ?

loop_
_geom_bond_atom_site_label_1
_geom_bond_atom_site_label_2
_geom_bond_distance
_geom_bond_site_symmetry_2
_geom_bond_publ_flag
O(13 C(12 1.2754(12) . ?
O(14 C(12 1.2334(12) . ?
N(1) H(1) 0.99(2) . ?
N(1) C(2) 1.3747(14) . ?
N(1) C(8) 1.3752(13) . ?
N(15 H(1a 0.96(2) . ?
N(15 H(1b 0.97(2) . ?
N(15 H(1c 1.05(2) . ?
N(15 C(11 1.4917(12) . ?
C(2) H(2) 1.048(17) . ?
C(2) C(3) 1.3727(14) . ?
C(3) C(9) 1.4411(12) . ?
C(3) C(10 1.4988(13) . ?
C(4) H(4) 1.073(16) . ?
C(4) C(5) 1.3877(13) . ?
C(4) C(9) 1.4091(14) . ?
C(5) H(5) 1.097(19) . ?
C(5) C(6) 1.4132(15) . ?
C(6) H(6) 1.090(15) . ?
C(6) C(7) 1.3903(16) . ?
C(7) H(7) 1.132(18) . ?
C(7) C(8) 1.4000(14) . ?
C(8) C(9) 1.4176(13) . ?
C(10 H(1d 1.098(15) . ?
C(10 H(1e 1.101(15) . ?
C(10 C(11 1.5405(13) . ?
C(11 H(11 1.086(16) . ?
C(11 C(12 1.5291(13) . ?
O(16 C(18 1.2195(12) . ?
O(17 C(18 1.2824(13) . ?
O(17 H(17 1.06(3) . ?
C(18 H(18 1.115(19) . ?
